data_4074470
loop_
_publ_author_name
'Lillo, Vanesa'
'Mata, Jose'
'Ram\'irez, Jes\'us'
'Peris, Eduardo'
'Fernandez, Elena'

_publ_section_title
;
 Catalytic Diboration of Unsaturated Molecules with
 Platinum(0)&#x2212;NHC:&#x00A0; Selective Synthesis of
 1,2-Dihydroxysulfones
;
_journal_issue 24
_journal_name_full Organometallics
_journal_page_first 5829
_journal_paper_doi 10.1021/om060666n
_journal_volume 25
_journal_year 2006
_chemical_formula_sum 'C19 H36 Cl2 N2 O Pt Si2'
_chemical_formula_weight 630.67
_chemical_name_systematic
; 
 ? 
;
_space_group_IT_number 2
_symmetry_cell_setting triclinic
_symmetry_Int_Tables_number 2
_symmetry_space_group_name_Hall '-P 1'
_symmetry_space_group_name_H-M 'P -1'
_atom_sites_solution_hydrogens geom
_atom_sites_solution_primary direct
_atom_sites_solution_secondary difmap
_audit_creation_method SHELXL-97
_cell_angle_alpha 110.4210(10)
_cell_angle_beta 94.9940(10)
_cell_angle_gamma 113.8260(10)
_cell_formula_units_Z 2
_cell_length_a 10.9913(6)
_cell_length_b 11.6576(6)
_cell_length_c 12.2813(7)
_cell_measurement_temperature 293(2)
_cell_volume 1300.47(12)
_computing_structure_refinement 'SHELXL-97 (Sheldrick, 1997)'
_computing_structure_solution 'SHELXS-97 (Sheldrick, 1990)'
_diffrn_ambient_temperature 293(2)
_diffrn_measured_fraction_theta_full 0.985
_diffrn_measured_fraction_theta_max 0.985
_diffrn_radiation_monochromator graphite
_diffrn_radiation_probe x-ray
_diffrn_radiation_source 'fine-focus sealed tube'
_diffrn_radiation_type MoK\a
_diffrn_radiation_wavelength 0.71073
_diffrn_reflns_av_R_equivalents 0.0291
_diffrn_reflns_av_sigmaI/netI 0.0611
_diffrn_reflns_limit_h_max 14
_diffrn_reflns_limit_h_min -14
_diffrn_reflns_limit_k_max 10
_diffrn_reflns_limit_k_min -15
_diffrn_reflns_limit_l_max 15
_diffrn_reflns_limit_l_min -16
_diffrn_reflns_number 9373
_diffrn_reflns_theta_full 28.28
_diffrn_reflns_theta_max 28.28
_diffrn_reflns_theta_min 1.84
_exptl_absorpt_coefficient_mu 5.704
_exptl_crystal_colour Colorless
_exptl_crystal_density_diffrn 1.611
_exptl_crystal_density_method 'not measured'
_exptl_crystal_description Prism
_exptl_crystal_F_000 624
_exptl_crystal_size_max 0.20
_exptl_crystal_size_mid 0.14
_exptl_crystal_size_min 0.09
_refine_diff_density_max 1.399
_refine_diff_density_min -0.835
_refine_diff_density_rms 0.122
_refine_ls_extinction_method none
_refine_ls_goodness_of_fit_ref 1.029
_refine_ls_hydrogen_treatment constr
_refine_ls_matrix_type full
_refine_ls_number_parameters 250
_refine_ls_number_reflns 6366
_refine_ls_number_restraints 3
_refine_ls_restrained_S_all 1.033
_refine_ls_R_factor_all 0.0712
_refine_ls_R_factor_gt 0.0428
_refine_ls_shift/su_max 0.007
_refine_ls_shift/su_mean 0.000
_refine_ls_structure_factor_coef Fsqd
_refine_ls_weighting_details 'calc w=1/[\s^2^(Fo^2^)+(0.0499P)^2^+0.0000P] where P=(Fo^2^+2Fc^2^)/3'
_refine_ls_weighting_scheme calc
_refine_ls_wR_factor_gt 0.0959
_refine_ls_wR_factor_ref 0.1074
_reflns_number_gt 4576
_reflns_number_total 6366
_reflns_threshold_expression >2sigma(I)
_cod_data_source_file om060666nsi20060726_054844.cif
_cod_data_source_block
;
;
_cod_original_sg_symbol_H-M P-1
_cod_database_code 4074470

loop_
_symmetry_equiv_pos_as_xyz
'x, y, z'
'-x, -y, -z'

loop_
_atom_site_label
_atom_site_type_symbol
_atom_site_fract_x
_atom_site_fract_y
_atom_site_fract_z
_atom_site_U_iso_or_equiv
_atom_site_adp_type
_atom_site_occupancy
_atom_site_symmetry_multiplicity
_atom_site_calc_flag
_atom_site_refinement_flags
Pt1 Pt 0.67594(2) -0.69914(2) -2.03370(2) 0.05445(10) Uani 1 1 d .
Si1 Si 0.80584(19) -0.58160(19) -2.22890(18) 0.0626(4) Uani 1 1 d .
Cl1 Cl 0.3364(3) -0.7278(3) -1.7004(2) 0.1073(8) Uani 1 1 d .
C1 C 0.5106(6) -0.7363(6) -1.9629(6) 0.0571(14) Uani 1 1 d .
O1 O 0.8427(5) -0.7114(5) -2.2723(4) 0.0681(12) Uani 1 1 d .
N1 N 0.5112(6) -0.7106(6) -1.8464(5) 0.0662(14) Uani 1 1 d .
Si2 Si 0.79272(17) -0.85075(18) -2.24705(16) 0.0564(4) Uani 1 1 d .
N2 N 0.3780(6) -0.7847(5) -2.0203(5) 0.0636(14) Uani 1 1 d .
C2 C 0.3789(8) -0.7449(7) -1.8320(7) 0.0718(19) Uani 1 1 d .
Cl2 Cl 0.1248(2) -0.8453(3) -1.9801(3) 0.1087(8) Uani 1 1 d .
C3 C 0.2955(7) -0.7921(7) -1.9422(7) 0.0705(19) Uani 1 1 d .
C4 C 0.6908(8) -0.5118(7) -2.0265(8) 0.077(2) Uani 1 1 d .
H4A H 0.6188 -0.5181 -2.0834 0.093 Uiso 1 1 calc R
H4B H 0.7169 -0.4385 -1.9468 0.093 Uiso 1 1 calc R
C5 C 0.7992(7) -0.5291(7) -2.0706(6) 0.0660(16) Uani 1 1 d .
H5 H 0.8900 -0.4674 -2.0125 0.079 Uiso 1 1 calc R
C6 C 0.6828(8) -0.8828(8) -2.0474(7) 0.076(2) Uani 1 1 d .
H6A H 0.7081 -0.8878 -1.9721 0.091 Uiso 1 1 calc R
H6B H 0.6087 -0.9690 -2.1084 0.091 Uiso 1 1 calc R
C7 C 0.7929(7) -0.8088(7) -2.0876(6) 0.0621(16) Uani 1 1 d .
H7 H 0.8844 -0.7660 -2.0324 0.075 Uiso 1 1 calc R
C8 C 0.6331(9) -0.6571(9) -1.7487(7) 0.090(2) Uani 1 1 d D
H8A H 0.7069 -0.6567 -1.7867 0.108 Uiso 1 1 calc R
H8B H 0.6133 -0.7264 -1.7172 0.108 Uiso 1 1 calc R
C9 C 0.695(2) -0.5182(14) -1.6392(13) 0.251(10) Uani 1 1 d D
H9A H 0.6316 -0.5202 -1.5886 0.302 Uiso 1 1 calc R
H9B H 0.7805 -0.5018 -1.5924 0.302 Uiso 1 1 calc R
C10 C 0.7208(18) -0.4054(17) -1.6763(12) 0.219(9) Uani 1 1 d D
H10A H 0.6348 -0.4191 -1.7204 0.263 Uiso 1 1 calc R
H10B H 0.7822 -0.4041 -1.7285 0.263 Uiso 1 1 calc R
C11 C 0.7878(15) -0.2663(12) -1.5616(12) 0.171(6) Uani 1 1 d D
H11A H 0.7176 -0.2551 -1.5244 0.257 Uiso 1 1 calc R
H11B H 0.8326 -0.1913 -1.5836 0.257 Uiso 1 1 calc R
H11C H 0.8544 -0.2667 -1.5060 0.257 Uiso 1 1 calc R
C12 C 0.3259(7) -0.8354(8) -2.1495(7) 0.0712(18) Uani 1 1 d .
H12A H 0.3994 -0.7894 -2.1812 0.085 Uiso 1 1 calc R
H12B H 0.2525 -0.8126 -2.1650 0.085 Uiso 1 1 calc R
C13 C 0.2722(8) -0.9883(8) -2.2136(6) 0.0732(18) Uani 1 1 d .
H13A H 0.1984 -1.0344 -2.1823 0.088 Uiso 1 1 calc R
H13B H 0.3455 -1.0113 -2.1980 0.088 Uiso 1 1 calc R
C14 C 0.2192(9) -1.0398(9) -2.3469(7) 0.086(2) Uani 1 1 d .
H14A H 0.2924 -0.9918 -2.3777 0.103 Uiso 1 1 calc R
H14B H 0.1445 -1.0186 -2.3624 0.103 Uiso 1 1 calc R
C15 C 0.1650(12) -1.2021(11) -2.4164(9) 0.120(3) Uani 1 1 d .
H15A H 0.2327 -1.2259 -2.3903 0.180 Uiso 1 1 calc R
H15B H 0.1492 -1.2277 -2.5016 0.180 Uiso 1 1 calc R
H15C H 0.0803 -1.2507 -2.3994 0.180 Uiso 1 1 calc R
C16 C 0.6392(8) -0.6310(9) -2.3284(8) 0.092(2) Uani 1 1 d .
H16A H 0.6465 -0.6523 -2.4097 0.137 Uiso 1 1 calc R
H16B H 0.6174 -0.5555 -2.3016 0.137 Uiso 1 1 calc R
H16C H 0.5676 -0.7106 -2.3254 0.137 Uiso 1 1 calc R
C17 C 0.9483(9) -0.4420(8) -2.2503(8) 0.092(2) Uani 1 1 d .
H17A H 1.0346 -0.4168 -2.1993 0.138 Uiso 1 1 calc R
H17B H 0.9326 -0.3627 -2.2296 0.138 Uiso 1 1 calc R
H17C H 0.9511 -0.4746 -2.3330 0.138 Uiso 1 1 calc R
C18 C 0.9235(7) -0.9098(8) -2.2844(7) 0.082(2) Uani 1 1 d .
H18A H 0.9308 -0.9188 -2.3640 0.124 Uiso 1 1 calc R
H18B H 0.8961 -0.9976 -2.2812 0.124 Uiso 1 1 calc R
H18C H 1.0112 -0.8434 -2.2272 0.124 Uiso 1 1 calc R
C19 C 0.6167(8) -0.9850(8) -2.3480(7) 0.080(2) Uani 1 1 d .
H19A H 0.5549 -0.9452 -2.3405 0.120 Uiso 1 1 calc R
H19B H 0.5834 -1.0608 -2.3253 0.120 Uiso 1 1 calc R
H19C H 0.6215 -1.0178 -2.4301 0.120 Uiso 1 1 calc R

loop_
_atom_site_aniso_label
_atom_site_aniso_U_11
_atom_site_aniso_U_22
_atom_site_aniso_U_33
_atom_site_aniso_U_23
_atom_site_aniso_U_13
_atom_site_aniso_U_12
Pt1 0.05765(16) 0.05429(16) 0.05843(16) 0.02633(11) 0.02407(11) 0.02851(12)
Si1 0.0686(11) 0.0587(10) 0.0730(12) 0.0354(9) 0.0314(9) 0.0319(9)
Cl1 0.149(2) 0.1031(16) 0.1111(17) 0.0646(14) 0.0881(16) 0.0694(16)
C1 0.061(4) 0.053(3) 0.066(4) 0.032(3) 0.026(3) 0.027(3)
O1 0.078(3) 0.071(3) 0.071(3) 0.034(2) 0.038(2) 0.042(3)
N1 0.083(4) 0.057(3) 0.075(4) 0.033(3) 0.040(3) 0.040(3)
Si2 0.0539(9) 0.0587(10) 0.0614(10) 0.0230(8) 0.0177(8) 0.0320(8)
N2 0.067(4) 0.055(3) 0.077(4) 0.036(3) 0.030(3) 0.027(3)
C2 0.090(5) 0.057(4) 0.082(5) 0.036(4) 0.047(4) 0.036(4)
Cl2 0.0718(13) 0.1033(17) 0.142(2) 0.0469(15) 0.0503(14) 0.0326(12)
C3 0.064(4) 0.060(4) 0.099(6) 0.041(4) 0.045(4) 0.029(3)
C4 0.093(5) 0.062(4) 0.095(5) 0.039(4) 0.052(4) 0.043(4)
C5 0.071(4) 0.051(4) 0.075(4) 0.025(3) 0.028(3) 0.027(3)
C6 0.100(6) 0.078(5) 0.084(5) 0.048(4) 0.044(4) 0.058(4)
C7 0.062(4) 0.079(4) 0.063(4) 0.035(3) 0.017(3) 0.044(3)
C8 0.108(6) 0.095(6) 0.064(5) 0.024(4) 0.026(5) 0.054(5)
C9 0.36(3) 0.26(2) 0.21(2) 0.11(2) 0.07(2) 0.21(2)
C10 0.23(2) 0.36(3) 0.157(16) 0.130(19) 0.058(14) 0.20(2)
C11 0.198(14) 0.115(9) 0.127(10) 0.016(8) 0.083(10) 0.028(9)
C12 0.062(4) 0.082(5) 0.084(5) 0.045(4) 0.028(4) 0.036(4)
C13 0.076(5) 0.077(5) 0.072(5) 0.037(4) 0.024(4) 0.035(4)
C14 0.082(5) 0.106(6) 0.086(5) 0.050(5) 0.031(4) 0.049(5)
C15 0.171(10) 0.116(8) 0.084(6) 0.033(6) 0.031(7) 0.084(8)
C16 0.084(5) 0.100(6) 0.106(6) 0.055(5) 0.027(5) 0.047(5)
C17 0.105(6) 0.074(5) 0.107(6) 0.045(5) 0.059(5) 0.038(5)
C18 0.078(5) 0.086(5) 0.103(6) 0.037(5) 0.042(4) 0.055(4)
C19 0.069(5) 0.080(5) 0.081(5) 0.033(4) 0.005(4) 0.029(4)

loop_
_atom_type_symbol
_atom_type_description
_atom_type_scat_dispersion_real
_atom_type_scat_dispersion_imag
_atom_type_scat_source
C C 0.0033 0.0016 'International Tables Vol C Tables 4.2.6.8 and 6.1.1.4'
H H 0.0000 0.0000 'International Tables Vol C Tables 4.2.6.8 and 6.1.1.4'
N N 0.0061 0.0033 'International Tables Vol C Tables 4.2.6.8 and 6.1.1.4'
O O 0.0106 0.0060 'International Tables Vol C Tables 4.2.6.8 and 6.1.1.4'
Si Si 0.0817 0.0704 'International Tables Vol C Tables 4.2.6.8 and 6.1.1.4'
Cl Cl 0.1484 0.1585 'International Tables Vol C Tables 4.2.6.8 and 6.1.1.4'
Pt Pt -1.7033 8.3905 'International Tables Vol C Tables 4.2.6.8 and 6.1.1.4'

loop_
_geom_angle_atom_site_label_1
_geom_angle_atom_site_label_2
_geom_angle_atom_site_label_3
_geom_angle
C1 Pt1 C4 92.5(2)
C1 Pt1 C6 94.3(3)
C4 Pt1 C6 173.2(2)
C1 Pt1 C5 131.4(2)
C4 Pt1 C5 38.9(2)
C6 Pt1 C5 134.3(3)
C1 Pt1 C7 133.1(2)
C4 Pt1 C7 134.4(3)
C6 Pt1 C7 38.8(2)
C5 Pt1 C7 95.5(3)
O1 Si1 C5 110.6(3)
O1 Si1 C16 109.9(4)
C5 Si1 C16 110.6(4)
O1 Si1 C17 104.2(3)
C5 Si1 C17 111.9(4)
C16 Si1 C17 109.4(4)
N2 C1 N1 105.0(5)
N2 C1 Pt1 127.5(5)
N1 C1 Pt1 127.3(5)
Si2 O1 Si1 132.5(3)
C1 N1 C2 110.6(6)
C1 N1 C8 125.3(6)
C2 N1 C8 124.1(6)
O1 Si2 C7 110.7(3)
O1 Si2 C18 103.8(3)
C7 Si2 C18 110.7(3)
O1 Si2 C19 110.2(3)
C7 Si2 C19 110.4(4)
C18 Si2 C19 110.8(4)
C1 N2 C3 111.1(6)
C1 N2 C12 124.7(5)
C3 N2 C12 123.9(6)
C3 C2 N1 106.4(6)
C3 C2 Cl1 128.4(6)
N1 C2 Cl1 125.2(6)
C2 C3 N2 106.9(6)
C2 C3 Cl2 128.1(6)
N2 C3 Cl2 125.0(7)
C5 C4 Pt1 71.9(4)
C4 C5 Si1 125.8(6)
C4 C5 Pt1 69.1(4)
Si1 C5 Pt1 112.8(3)
C7 C6 Pt1 71.6(4)
C6 C7 Si2 124.8(6)
C6 C7 Pt1 69.6(4)
Si2 C7 Pt1 110.8(3)
N1 C8 C9 125.1(10)
C10 C9 C8 110.9(13)
C9 C10 C11 108.6(11)
N2 C12 C13 112.1(6)
C12 C13 C14 111.9(6)
C13 C14 C15 112.3(7)

loop_
_geom_bond_atom_site_label_1
_geom_bond_atom_site_label_2
_geom_bond_distance
Pt1 C1 2.037(6)
Pt1 C4 2.093(7)
Pt1 C6 2.121(7)
Pt1 C5 2.129(6)
Pt1 C7 2.147(6)
Si1 O1 1.646(5)
Si1 C5 1.842(7)
Si1 C16 1.857(8)
Si1 C17 1.866(7)
Cl1 C2 1.689(7)
C1 N2 1.348(8)
C1 N1 1.354(8)
O1 Si2 1.641(5)
N1 C2 1.390(9)
N1 C8 1.465(10)
Si2 C7 1.845(6)
Si2 C18 1.856(6)
Si2 C19 1.874(8)
N2 C3 1.377(9)
N2 C12 1.452(9)
C2 C3 1.354(10)
Cl2 C3 1.682(7)
C4 C5 1.407(9)
C6 C7 1.418(9)
C8 C9 1.525(9)
C9 C10 1.467(9)
C10 C11 1.555(9)
C12 C13 1.494(10)
C13 C14 1.498(10)
C14 C15 1.593(12)

loop_
_geom_torsion_atom_site_label_1
_geom_torsion_atom_site_label_2
_geom_torsion_atom_site_label_3
_geom_torsion_atom_site_label_4
_geom_torsion
C4 Pt1 C1 N2 78.6(6)
C6 Pt1 C1 N2 -102.1(6)
C5 Pt1 C1 N2 80.5(6)
C7 Pt1 C1 N2 -103.5(6)
C4 Pt1 C1 N1 -97.4(6)
C6 Pt1 C1 N1 81.9(6)
C5 Pt1 C1 N1 -95.6(6)
C7 Pt1 C1 N1 80.5(6)
C5 Si1 O1 Si2 40.5(5)
C16 Si1 O1 Si2 -82.0(5)
C17 Si1 O1 Si2 161.0(5)
N2 C1 N1 C2 0.9(7)
Pt1 C1 N1 C2 177.6(4)
N2 C1 N1 C8 179.5(6)
Pt1 C1 N1 C8 -3.7(9)
Si1 O1 Si2 C7 -43.1(5)
Si1 O1 Si2 C18 -161.9(5)
Si1 O1 Si2 C19 79.3(5)
N1 C1 N2 C3 -1.1(7)
Pt1 C1 N2 C3 -177.9(5)
N1 C1 N2 C12 -175.5(5)
Pt1 C1 N2 C12 7.8(9)
C1 N1 C2 C3 -0.3(7)
C8 N1 C2 C3 -179.0(6)
C1 N1 C2 Cl1 -179.9(5)
C8 N1 C2 Cl1 1.4(9)
N1 C2 C3 N2 -0.4(7)
Cl1 C2 C3 N2 179.2(5)
N1 C2 C3 Cl2 -178.4(5)
Cl1 C2 C3 Cl2 1.2(10)
C1 N2 C3 C2 1.0(7)
C12 N2 C3 C2 175.4(6)
C1 N2 C3 Cl2 179.1(5)
C12 N2 C3 Cl2 -6.5(9)
C1 Pt1 C4 C5 177.8(5)
C6 Pt1 C4 C5 4(3)
C7 Pt1 C4 C5 0.0(7)
Pt1 C4 C5 Si1 103.7(5)
O1 Si1 C5 C4 -129.1(6)
C16 Si1 C5 C4 -7.1(7)
C17 Si1 C5 C4 115.2(6)
O1 Si1 C5 Pt1 -49.1(4)
C16 Si1 C5 Pt1 72.9(4)
C17 Si1 C5 Pt1 -164.8(4)
C1 Pt1 C5 C4 -2.9(6)
C6 Pt1 C5 C4 -179.4(4)
C7 Pt1 C5 C4 180.0(5)
C1 Pt1 C5 Si1 -124.1(4)
C4 Pt1 C5 Si1 -121.2(6)
C6 Pt1 C5 Si1 59.4(5)
C7 Pt1 C5 Si1 58.8(4)
C1 Pt1 C6 C7 -178.4(4)
C4 Pt1 C6 C7 -4(3)
C5 Pt1 C6 C7 -1.0(6)
Pt1 C6 C7 Si2 -101.7(5)
O1 Si2 C7 C6 131.9(5)
C18 Si2 C7 C6 -113.5(6)
C19 Si2 C7 C6 9.6(6)
O1 Si2 C7 Pt1 52.8(4)
C18 Si2 C7 Pt1 167.5(3)
C19 Si2 C7 Pt1 -69.5(4)
C1 Pt1 C7 C6 2.2(6)
C4 Pt1 C7 C6 179.3(4)
C5 Pt1 C7 C6 179.3(5)
C1 Pt1 C7 Si2 122.9(4)
C4 Pt1 C7 Si2 -60.1(6)
C6 Pt1 C7 Si2 120.7(6)
C5 Pt1 C7 Si2 -60.1(4)
C1 N1 C8 C9 116.2(12)
C2 N1 C8 C9 -65.4(14)
N1 C8 C9 C10 -53(2)
C8 C9 C10 C11 -178.2(14)
C1 N2 C12 C13 92.8(7)
C3 N2 C12 C13 -80.8(8)
N2 C12 C13 C14 -179.8(6)
C12 C13 C14 C15 178.6(7)
